data_7220219
loop_
_publ_author_name
'Singh, Vinay Kumar'
'Verma, Sanjay Kumar'
'Kadu, Rahul Vilasrao'
'Mobin, Shaikh M.'

_publ_section_title
;
 Identification of unusual C--Cl&#x2022;&#x2022;&#x2022;\p contacts in
 2-(alkylamino)-3-chloro-1,4-naphthoquinones: Effect of N-substituents on
 crystal packings, fluorescence, redox and anti-microbial properties
;
_journal_name_full 'RSC Adv.'
_journal_paper_doi 10.1039/C5RA02295A
_journal_year 2015
_chemical_formula_moiety 'C15 H10 Cl N O3'
_chemical_formula_sum 'C15 H10 Cl N O3'
_chemical_formula_weight 287.70
_space_group_crystal_system monoclinic
_space_group_IT_number 14
_space_group_name_Hall '-P 2ybc'
_space_group_name_H-M_alt 'P 1 21/c 1'
_symmetry_space_group_name_Hall '-P 2ybc'
_symmetry_space_group_name_H-M 'P 1 21/c 1'
_audit_creation_date 2014-02-04
_audit_creation_method
;
  Olex2 1.2
  (compiled Apr 23 2013 17:59:47, GUI svn.r4466)
;
_audit_update_record
;
2014-02-11 deposited with the CCDC.
2015-04-24 downloaded from the CCDC.
;
_cell_angle_alpha 90
_cell_angle_beta 93.019(2)
_cell_angle_gamma 90
_cell_formula_units_Z 4
_cell_length_a 7.4914(2)
_cell_length_b 20.7986(5)
_cell_length_c 7.9056(2)
_cell_measurement_temperature 293
_cell_volume 1230.07(5)
_computing_molecular_graphics
;
O. V. Dolomanov, L. J. Bourhis, R. J. Gildea, J. A. K. Howard and H. Puschmann,
OLEX2: a complete structure solution, refinement and analysis program.
J. Appl. Cryst. (2009). 42, 339-341.
;
_computing_publication_material
;
O. V. Dolomanov, L. J. Bourhis, R. J. Gildea, J. A. K. Howard and H. Puschmann,
OLEX2: a complete structure solution, refinement and analysis program.
J. Appl. Cryst. (2009). 42, 339-341.
;
_computing_structure_refinement
;
olex2.refine (L.J. Bourhis, O.V. Dolomanov, R.J. Gildea, J.A.K. Howard,
H. Puschmann, in preparation, 2011)
;
_diffrn_ambient_temperature 293
_diffrn_measured_fraction_theta_full 0.9982
_diffrn_measured_fraction_theta_max 0.9982
_diffrn_radiation_wavelength 0.71073
_diffrn_reflns_av_R_equivalents 0.0185
_diffrn_reflns_av_unetI/netI 0.0183
_diffrn_reflns_limit_h_max 11
_diffrn_reflns_limit_h_min -11
_diffrn_reflns_limit_k_max 25
_diffrn_reflns_limit_k_min -30
_diffrn_reflns_limit_l_max 11
_diffrn_reflns_limit_l_min -11
_diffrn_reflns_number 13347
_diffrn_reflns_theta_full 24.9969
_diffrn_reflns_theta_max 25.00
_diffrn_reflns_theta_min 3.24
_exptl_absorpt_coefficient_mu 0.317
_exptl_crystal_colour reddish
_exptl_crystal_colour_modifier reddish
_exptl_crystal_density_diffrn 1.5534
_exptl_crystal_description plate
_exptl_crystal_F_000 592.8919
_exptl_crystal_size_max 0.23
_exptl_crystal_size_mid 0.18
_exptl_crystal_size_min 0.13
_refine_diff_density_max 0.2974
_refine_diff_density_min -0.2324
_refine_diff_density_rms 0.0462
_refine_ls_d_res_high 0.8410
_refine_ls_d_res_low 6.2880
_refine_ls_goodness_of_fit_ref 1.0546
_refine_ls_hydrogen_treatment mixed
_refine_ls_matrix_type full
_refine_ls_number_constraints 19
_refine_ls_number_parameters 180
_refine_ls_number_reflns 2164
_refine_ls_number_restraints 0
_refine_ls_restrained_S_all 1.0546
_refine_ls_R_factor_all 0.0307
_refine_ls_R_factor_gt 0.0294
_refine_ls_shift/su_max 0.0000
_refine_ls_shift/su_mean 0.0000
_refine_ls_structure_factor_coef Fsqd
_refine_ls_weighting_details 'w=1/[\s^2^(Fo^2^)+(0.0275P)^2^+0.8927P] where P=(Fo^2^+2Fc^2^)/3'
_refine_ls_weighting_scheme calc
_refine_ls_wR_factor_ref 0.0725
_reflns_Friedel_coverage 0.0
_reflns_limit_h_max 8
_reflns_limit_h_min -8
_reflns_limit_k_max 24
_reflns_limit_k_min 0
_reflns_limit_l_max 9
_reflns_limit_l_min 0
_reflns_number_gt 2071
_reflns_number_total 2164
_reflns_threshold_expression I>=2u(I)
_cod_data_source_file c5ra02295a2.cif
_cod_data_source_block msu005
_cod_database_code 7220219
_olex2_refinement_description
;
1. Fixed Uiso
 At 1.2 times of:
  All C(H) groups, All C(H,H) groups, All N(H) groups
2.a Secondary CH2 refined with riding coordinates:
 C11(H11a,H11b)
2.b Aromatic/amide H refined with riding coordinates:
 N1(H1), C6(H6), C7(H7), C8(H8), C9(H9), C13(H13), C14(H14), C15(H15)
;

loop_
_space_group_symop_id
_space_group_symop_operation_xyz
1 x,y,z
2 -x,y+1/2,-z+1/2
3 -x,-y,-z
4 x,-y-1/2,z-1/2

loop_
_atom_site_label
_atom_site_type_symbol
_atom_site_fract_x
_atom_site_fract_y
_atom_site_fract_z
_atom_site_U_iso_or_equiv
_atom_site_adp_type
_atom_site_occupancy
_atom_site_refinement_flags_posn
Cl1 Cl 0.69916(5) 0.295220(18) 1.18552(5) 0.02735(13) Uani 1.000000 .
O1 O 0.92129(15) 0.52266(5) 1.30496(14) 0.0254(3) Uani 1.000000 .
O2 O 0.63538(16) 0.35416(6) 0.86066(14) 0.0296(3) Uani 1.000000 .
O3 O 1.20558(14) 0.34313(5) 1.58327(14) 0.0247(3) Uani 1.000000 .
N1 N 0.86689(17) 0.40792(6) 1.42110(15) 0.0195(3) Uani 1.000000 .
H1 H 0.89333(17) 0.44259(6) 1.47615(15) 0.0234(3) Uiso 1.000000 R
C1 C 0.69083(19) 0.39362(7) 0.96644(18) 0.0197(3) Uani 1.000000 .
C2 C 0.74273(19) 0.37500(7) 1.13935(19) 0.0182(3) Uani 1.000000 .
C3 C 0.81507(18) 0.41689(7) 1.25786(18) 0.0159(3) Uani 1.000000 .
C4 C 0.84404(19) 0.48615(7) 1.20499(18) 0.0175(3) Uani 1.000000 .
C5 C 0.77713(19) 0.50769(7) 1.03555(18) 0.0181(3) Uani 1.000000 .
C6 C 0.7874(2) 0.57253(8) 0.9915(2) 0.0230(3) Uani 1.000000 .
H6 H 0.8349(2) 0.60228(8) 1.0693(2) 0.0276(4) Uiso 1.000000 R
C7 C 0.7266(2) 0.59238(8) 0.8312(2) 0.0281(4) Uani 1.000000 .
H7 H 0.7324(2) 0.63555(8) 0.8014(2) 0.0337(4) Uiso 1.000000 R
C8 C 0.6566(2) 0.54748(9) 0.7153(2) 0.0297(4) Uani 1.000000 .
H8 H 0.6175(2) 0.56076(9) 0.6073(2) 0.0356(5) Uiso 1.000000 R
C9 C 0.6448(2) 0.48330(8) 0.75911(19) 0.0257(4) Uani 1.000000 .
H9 H 0.5966(2) 0.45377(8) 0.68106(19) 0.0308(4) Uiso 1.000000 R
C10 C 0.70499(19) 0.46279(7) 0.91988(18) 0.0196(3) Uani 1.000000 .
C11 C 0.8859(2) 0.34863(7) 1.52139(19) 0.0207(3) Uani 1.000000 .
H11a H 0.8749(2) 0.35904(7) 1.63999(19) 0.0248(4) Uiso 1.000000 R
H11b H 0.7891(2) 0.31962(7) 1.48762(19) 0.0248(4) Uiso 1.000000 R
C12 C 1.0590(2) 0.31512(7) 1.50194(18) 0.0193(3) Uani 1.000000 .
C13 C 1.1088(2) 0.26120(8) 1.4220(2) 0.0260(4) Uani 1.000000 .
H13 H 1.0346(2) 0.23357(8) 1.3580(2) 0.0312(4) Uiso 1.000000 R
C14 C 1.2972(2) 0.25475(8) 1.4545(2) 0.0279(4) Uani 1.000000 .
H14 H 1.3697(2) 0.22217(8) 1.4160(2) 0.0334(4) Uiso 1.000000 R
C15 C 1.3487(2) 0.30482(8) 1.5512(2) 0.0267(4) Uani 1.000000 .
H15 H 1.4657(2) 0.31258(8) 1.5913(2) 0.0320(4) Uiso 1.000000 R

loop_
_atom_site_aniso_label
_atom_site_aniso_U_11
_atom_site_aniso_U_22
_atom_site_aniso_U_33
_atom_site_aniso_U_12
_atom_site_aniso_U_13
_atom_site_aniso_U_23
Cl1 0.0308(2) 0.0167(2) 0.0337(2) -0.00584(15) -0.00642(16) -0.00082(15)
O1 0.0342(6) 0.0171(5) 0.0240(6) -0.0013(5) -0.0077(5) -0.0034(4)
O2 0.0348(7) 0.0316(6) 0.0221(6) -0.0109(5) -0.0008(5) -0.0081(5)
O3 0.0240(6) 0.0218(6) 0.0276(6) 0.0025(4) -0.0044(5) -0.0023(5)
N1 0.0247(7) 0.0151(6) 0.0183(6) 0.0017(5) -0.0031(5) -0.0015(5)
C1 0.0145(7) 0.0254(8) 0.0194(7) -0.0028(6) 0.0025(6) -0.0050(6)
C2 0.0170(7) 0.0154(7) 0.0222(8) -0.0009(6) 0.0015(6) -0.0014(6)
C3 0.0123(7) 0.0173(7) 0.0181(7) 0.0031(5) 0.0012(5) -0.0012(6)
C4 0.0160(7) 0.0174(7) 0.0192(7) 0.0020(6) 0.0010(6) -0.0031(6)
C5 0.0139(7) 0.0210(7) 0.0194(7) 0.0017(6) 0.0015(6) 0.0008(6)
C6 0.0208(8) 0.0217(8) 0.0264(8) 0.0013(6) 0.0004(6) 0.0005(6)
C7 0.0263(9) 0.0274(9) 0.0306(9) 0.0041(7) 0.0027(7) 0.0093(7)
C8 0.0261(9) 0.0419(10) 0.0208(8) 0.0034(7) -0.0014(6) 0.0092(7)
C9 0.0216(8) 0.0364(9) 0.0187(8) -0.0014(7) -0.0011(6) -0.0005(7)
C10 0.0146(7) 0.0257(8) 0.0185(7) 0.0002(6) 0.0021(6) -0.0013(6)
C11 0.0246(8) 0.0200(8) 0.0176(7) 0.0013(6) 0.0019(6) 0.0030(6)
C12 0.0225(8) 0.0203(7) 0.0151(7) 0.0006(6) -0.0008(6) 0.0033(6)
C13 0.0316(9) 0.0238(8) 0.0219(8) 0.0047(7) -0.0044(6) -0.0033(6)
C14 0.0321(9) 0.0299(9) 0.0215(8) 0.0136(7) 0.0007(7) 0.0005(7)
C15 0.0209(8) 0.0311(9) 0.0277(8) 0.0066(7) -0.0017(6) 0.0048(7)

loop_
_atom_type_symbol
_atom_type_scat_dispersion_real
_atom_type_scat_dispersion_imag
_atom_type_scat_source
_atom_type_scat_dispersion_source
H 0.00000 0.00000 'International Tables Volume C Table 6.1.1.4 (pp. 500-502)' 'Henke, Gullikson and Davis, At. Data and Nucl. Data Tables, 1993, 54, 2'
C 0.00347 0.00161 'International Tables Volume C Table 6.1.1.4 (pp. 500-502)' 'Henke, Gullikson and Davis, At. Data and Nucl. Data Tables, 1993, 54, 2'
Cl 0.14873 0.16029 'International Tables Volume C Table 6.1.1.4 (pp. 500-502)' 'Henke, Gullikson and Davis, At. Data and Nucl. Data Tables, 1993, 54, 2'
O 0.01158 0.00611 'International Tables Volume C Table 6.1.1.4 (pp. 500-502)' 'Henke, Gullikson and Davis, At. Data and Nucl. Data Tables, 1993, 54, 2'
N 0.00653 0.00323 'International Tables Volume C Table 6.1.1.4 (pp. 500-502)' 'Henke, Gullikson and Davis, At. Data and Nucl. Data Tables, 1993, 54, 2'

loop_
_geom_angle_atom_site_label_1
_geom_angle_atom_site_label_2
_geom_angle_atom_site_label_3
_geom_angle
C15 O3 C12 106.31(12)
C3 N1 H1 114.68(8)
C11 N1 H1 114.68(8)
C11 N1 C3 130.63(13)
C2 C1 O2 121.74(14)
C10 C1 O2 120.19(14)
C10 C1 C2 118.07(13)
C1 C2 Cl1 114.14(11)
C3 C2 Cl1 122.46(12)
C3 C2 C1 123.37(13)
C2 C3 N1 130.82(14)
C4 C3 N1 111.01(12)
C4 C3 C2 118.17(13)
C3 C4 O1 118.81(13)
C5 C4 O1 121.75(13)
C5 C4 C3 119.43(12)
C6 C5 C4 119.97(13)
C10 C5 C4 119.54(13)
C10 C5 C6 120.49(14)
H6 C6 C5 120.13(9)
C7 C6 C5 119.73(15)
C7 C6 H6 120.13(10)
H7 C7 C6 120.12(10)
C8 C7 C6 119.76(15)
C8 C7 H7 120.12(10)
H8 C8 C7 119.69(10)
C9 C8 C7 120.62(15)
C9 C8 H8 119.69(10)
H9 C9 C8 119.93(10)
C10 C9 C8 120.15(15)
C10 C9 H9 119.93(10)
C5 C10 C1 120.95(13)
C9 C10 C1 119.81(14)
C9 C10 C5 119.24(14)
H11a C11 N1 108.88(8)
H11b C11 N1 108.88(8)
H11b C11 H11a 107.7
C12 C11 N1 113.46(12)
C12 C11 H11a 108.88(8)
C12 C11 H11b 108.88(8)
C11 C12 O3 115.65(13)
C13 C12 O3 109.77(13)
C13 C12 C11 134.57(15)
H13 C13 C12 126.61(10)
C14 C13 C12 106.79(14)
C14 C13 H13 126.61(9)
H14 C14 C13 126.79(9)
C15 C14 C13 106.41(14)
C15 C14 H14 126.79(10)
C14 C15 O3 110.72(14)
H15 C15 O3 124.64(9)
H15 C15 C14 124.64(10)

loop_
_geom_bond_atom_site_label_1
_geom_bond_atom_site_label_2
_geom_bond_distance
Cl1 C2 1.7336(15)
O1 C4 1.2198(18)
O2 C1 1.2284(18)
O3 C12 1.3726(18)
O3 C15 1.3702(19)
N1 H1 0.8600
N1 C3 1.3409(19)
N1 C11 1.4690(19)
C1 C2 1.454(2)
C1 C10 1.490(2)
C2 C3 1.370(2)
C3 C4 1.519(2)
C4 C5 1.475(2)
C5 C6 1.396(2)
C5 C10 1.396(2)
C6 H6 0.9300
C6 C7 1.387(2)
C7 H7 0.9300
C7 C8 1.392(2)
C8 H8 0.9300
C8 C9 1.383(2)
C9 H9 0.9300
C9 C10 1.393(2)
C11 H11a 0.9700
C11 H11b 0.9700
C11 C12 1.487(2)
C12 C13 1.349(2)
C13 H13 0.9300
C13 C14 1.428(2)
C14 H14 0.9300
C14 C15 1.337(2)
C15 H15 0.9300
